data_4124412
loop_
_publ_author_name
'Li, Houhua'
'Mazet, Cl\'ement'

_publ_section_title
;
 Catalyst-Directed Diastereoselective Isomerization of Allylic Alcohols
 for the Stereoselective Construction of C(20) in Steroid Side Chains:
 Scope and Topological Diversification.
;
_journal_name_full 'Journal of the American Chemical Society'
_journal_page_first 150811163019004
_journal_paper_doi 10.1021/jacs.5b06281
_journal_year 2015
_chemical_absolute_configuration ad
_chemical_formula_moiety 'C26 H42 O2'
_chemical_formula_sum 'C26 H42 O2'
_chemical_formula_weight 386.60
_chemical_name_systematic
; 
 ? 
;
_space_group_IT_number 1
_symmetry_cell_setting triclinic
_symmetry_space_group_name_Hall 'P 1'
_symmetry_space_group_name_H-M 'P 1'
_atom_sites_solution_hydrogens geom
_atom_sites_solution_primary direct
_atom_sites_solution_secondary difmap
_audit_creation_method SHELXL-97
_cell_angle_alpha 84.447(3)
_cell_angle_beta 87.768(3)
_cell_angle_gamma 89.571(3)
_cell_formula_units_Z 2
_cell_length_a 7.5739(3)
_cell_length_b 10.7023(3)
_cell_length_c 14.5550(4)
_cell_measurement_reflns_used 8865
_cell_measurement_temperature 180(2)
_cell_measurement_theta_max 72.2110
_cell_measurement_theta_min 4.8610
_cell_volume 1173.37(7)
_computing_cell_refinement
;
CrysAlisPro, Agilent Technologies,
Version 1.171.36.28 (release 01-02-2013 CrysAlis171 .NET)
(compiled Feb  1 2013,16:14:44)
;
_computing_data_collection
;
CrysAlisPro, Agilent Technologies,
Version 1.171.36.28 (release 01-02-2013 CrysAlis171 .NET)
(compiled Feb  1 2013,16:14:44)
;
_computing_data_reduction
;
CrysAlisPro, Agilent Technologies,
Version 1.171.36.28 (release 01-02-2013 CrysAlis171 .NET)
(compiled Feb  1 2013,16:14:44)
;
_computing_molecular_graphics 'Ortep 3 (Farrugia, 1997)'
_computing_publication_material ShelX_Acta
_computing_structure_refinement 'SHELXL-97 (Sheldrick, 2008)'
_computing_structure_solution 'SIR97 (Altomare, 1999)'
_diffrn_ambient_temperature 180(2)
_diffrn_detector_area_resol_mean 10.4679
_diffrn_measured_fraction_theta_full 0.997
_diffrn_measured_fraction_theta_max 0.976
_diffrn_measurement_device_type 'SuperNova, Dual, Cu at zero, Atlas'
_diffrn_measurement_method '\w scans'
_diffrn_radiation_monochromator mirror
_diffrn_radiation_source 'SuperNova (Cu) X-ray Source'
_diffrn_radiation_type CuK\a
_diffrn_radiation_wavelength 1.54184
_diffrn_reflns_av_R_equivalents 0.0256
_diffrn_reflns_av_unetI/netI 0.0278
_diffrn_reflns_limit_h_max 9
_diffrn_reflns_limit_h_min -8
_diffrn_reflns_limit_k_max 13
_diffrn_reflns_limit_k_min -13
_diffrn_reflns_limit_l_max 17
_diffrn_reflns_limit_l_min -17
_diffrn_reflns_number 18064
_diffrn_reflns_theta_full 67.50
_diffrn_reflns_theta_max 72.60
_diffrn_reflns_theta_min 3.05
_exptl_absorpt_coefficient_mu 0.507
_exptl_absorpt_correction_T_max 0.952
_exptl_absorpt_correction_T_min 0.866
_exptl_absorpt_correction_type analytical
_exptl_absorpt_process_details
;
CrysAlisPro, Agilent Technologies,
Version 1.171.36.28 (release 01-02-2013 CrysAlis171 .NET)
(compiled Feb  1 2013,16:14:44)
Analytical numeric absorption correction using a multifaceted crystal
            model based on expressions derived by R.C. Clark & J.S. Reid.
(Clark, R. C. & Reid, J. S. (1995). Acta Cryst. A51, 887-897)
;
_exptl_crystal_colour colourless
_exptl_crystal_density_diffrn 1.094
_exptl_crystal_density_method 'not measured'
_exptl_crystal_description prism
_exptl_crystal_F_000 428
_exptl_crystal_size_max 0.4014
_exptl_crystal_size_mid 0.1894
_exptl_crystal_size_min 0.0975
_refine_diff_density_max 0.240
_refine_diff_density_min -0.172
_refine_diff_density_rms 0.031
_refine_ls_abs_structure_details 'Flack H D (1983), Acta Cryst. A39, 876-881'
_refine_ls_abs_structure_Flack -0.17(19)
_refine_ls_extinction_method none
_refine_ls_goodness_of_fit_ref 1.050
_refine_ls_hydrogen_treatment mixed
_refine_ls_matrix_type full
_refine_ls_number_parameters 528
_refine_ls_number_reflns 8540
_refine_ls_number_restraints 7
_refine_ls_restrained_S_all 1.050
_refine_ls_R_factor_all 0.0476
_refine_ls_R_factor_gt 0.0442
_refine_ls_shift/su_max 0.004
_refine_ls_shift/su_mean 0.000
_refine_ls_structure_factor_coef Fsqd
_refine_ls_weighting_details 'calc w=1/[\s^2^(Fo^2^)+(0.0760P)^2^+0.1170P] where P=(Fo^2^+2Fc^2^)/3'
_refine_ls_weighting_scheme calc
_refine_ls_wR_factor_gt 0.1219
_refine_ls_wR_factor_ref 0.1266
_reflns_number_gt 7965
_reflns_number_total 8540
_reflns_threshold_expression >2sigma(I)
_cod_data_source_file ja5b06281_si_003.cif
_cod_data_source_block E9
_cod_original_cell_volume 1173.36(6)
_cod_database_code 4124412

loop_
_symmetry_equiv_pos_as_xyz
'x, y, z'

loop_
_atom_site_label
_atom_site_type_symbol
_atom_site_fract_x
_atom_site_fract_y
_atom_site_fract_z
_atom_site_U_iso_or_equiv
_atom_site_adp_type
_atom_site_occupancy
_atom_site_symmetry_multiplicity
_atom_site_calc_flag
_atom_site_refinement_flags
C2 C 0.0400(3) -0.21214(19) 0.22719(15) 0.0499(5) Uani 1 1 d .
H2 H 0.0023 -0.2888 0.2677 0.060 Uiso 1 1 calc R
C3 C 0.2163(3) -0.1702(2) 0.25715(17) 0.0566(5) Uani 1 1 d .
H3A H 0.2556 -0.0946 0.2172 0.068 Uiso 1 1 calc R
H3B H 0.3052 -0.2373 0.2504 0.068 Uiso 1 1 calc R
C4 C 0.2026(3) -0.1406(2) 0.35713(17) 0.0584(5) Uani 1 1 d .
H4A H 0.3197 -0.1124 0.3748 0.070 Uiso 1 1 calc R
H4B H 0.1732 -0.2188 0.3966 0.070 Uiso 1 1 calc R
C5 C 0.0643(3) -0.03944(18) 0.37768(15) 0.0439(4) Uani 1 1 d .
C6 C 0.0376(2) -0.04074(18) 0.48383(14) 0.0423(4) Uani 1 1 d .
H6 H 0.0140 -0.1303 0.5071 0.051 Uiso 1 1 calc R
C7 C 0.2043(3) -0.0039(3) 0.53212(19) 0.0603(6) Uani 1 1 d .
H7A H 0.2998 -0.0643 0.5197 0.072 Uiso 1 1 calc R
H7B H 0.2431 0.0801 0.5046 0.072 Uiso 1 1 calc R
C8 C 0.1792(3) -0.0006(2) 0.63666(17) 0.0562(5) Uani 1 1 d .
H8A H 0.1597 -0.0870 0.6661 0.067 Uiso 1 1 calc R
H8B H 0.2878 0.0321 0.6614 0.067 Uiso 1 1 calc R
C9 C 0.0228(3) 0.08187(17) 0.66051(14) 0.0429(4) Uani 1 1 d .
C10 C -0.0395(3) 0.07004(17) 0.76399(14) 0.0457(4) Uani 1 1 d .
H10 H -0.0406 -0.0219 0.7844 0.055 Uiso 1 1 calc R
C11 C -0.2358(3) 0.1116(2) 0.76151(15) 0.0530(5) Uani 1 1 d .
H11A H -0.3082 0.0586 0.8080 0.064 Uiso 1 1 calc R
H11B H -0.2481 0.2002 0.7749 0.064 Uiso 1 1 calc R
C12 C -0.2958(3) 0.0957(2) 0.66341(16) 0.0578(5) Uani 1 1 d .
H12A H -0.4031 0.0431 0.6657 0.069 Uiso 1 1 calc R
H12B H -0.3212 0.1783 0.6297 0.069 Uiso 1 1 calc R
C13 C -0.1400(2) 0.03140(17) 0.61707(13) 0.0418(4) Uani 1 1 d .
H13 H -0.1479 -0.0592 0.6412 0.050 Uiso 1 1 calc R
C14 C -0.1271(3) 0.03283(18) 0.51269(14) 0.0415(4) Uani 1 1 d .
H14 H -0.1156 0.1218 0.4851 0.050 Uiso 1 1 calc R
C15 C -0.2918(3) -0.0241(2) 0.47561(15) 0.0508(5) Uani 1 1 d .
H15A H -0.3292 -0.0979 0.5180 0.061 Uiso 1 1 calc R
H15B H -0.3888 0.0384 0.4752 0.061 Uiso 1 1 calc R
C16 C -0.2636(3) -0.0639(2) 0.38036(15) 0.0518(5) Uani 1 1 d .
H16 H -0.3655 -0.0863 0.3497 0.062 Uiso 1 1 calc R
C17 C -0.1086(3) -0.07094(18) 0.33473(14) 0.0442(4) Uani 1 1 d .
C18 C -0.0960(3) -0.1095(2) 0.23766(15) 0.0513(5) Uani 1 1 d .
H18A H -0.0641 -0.0355 0.1942 0.062 Uiso 1 1 calc R
H18B H -0.2129 -0.1395 0.2212 0.062 Uiso 1 1 calc R
C19 C 0.1277(4) 0.0900(2) 0.33300(19) 0.0665(7) Uani 1 1 d .
H19A H 0.1291 0.0908 0.2656 0.100 Uiso 1 1 calc R
H19B H 0.2471 0.1060 0.3526 0.100 Uiso 1 1 calc R
H19C H 0.0472 0.1555 0.3524 0.100 Uiso 1 1 calc R
C20 C 0.0588(4) 0.2198(2) 0.62673(17) 0.0633(6) Uani 1 1 d .
H20A H 0.0738 0.2289 0.5592 0.095 Uiso 1 1 calc R
H20B H 0.1668 0.2471 0.6539 0.095 Uiso 1 1 calc R
H20C H -0.0409 0.2717 0.6455 0.095 Uiso 1 1 calc R
C21 C 0.0788(3) 0.1294(2) 0.82962(15) 0.0506(5) Uani 1 1 d .
C22 C 0.2151(3) 0.0413(2) 0.87386(15) 0.0510(5) Uani 1 1 d .
H22A H 0.2541 -0.0196 0.8301 0.061 Uiso 1 1 calc R
H22B H 0.3195 0.0899 0.8884 0.061 Uiso 1 1 calc R
C23 C 0.1384(3) -0.0283(2) 0.96131(16) 0.0587(5) Uani 1 1 d .
H23A H 0.1120 0.0316 1.0078 0.070 Uiso 1 1 calc R
H23B H 0.0266 -0.0692 0.9482 0.070 Uiso 1 1 calc R
C25 C 0.0627(4) 0.2488(2) 0.84811(19) 0.0654(6) Uani 1 1 d .
H25 H -0.0291 0.2960 0.8183 0.078 Uiso 1 1 calc R
C26 C 0.1728(5) 0.3175(3) 0.9106(2) 0.0793(8) Uani 1 1 d .
H26A H 0.2465 0.2557 0.9470 0.095 Uiso 1 1 calc R
H26B H 0.2534 0.3752 0.8721 0.095 Uiso 1 1 calc R
C27 C 0.0698(5) 0.3900(5) 0.9743(3) 0.1128(15) Uani 1 1 d .
H27A H -0.0139 0.3322 1.0106 0.135 Uiso 1 1 calc R
H27B H -0.0013 0.4528 0.9372 0.135 Uiso 1 1 calc R
C28 C 0.1709(5) 0.4574(4) 1.0405(3) 0.0909(10) Uani 1 1 d .
H28A H 0.2365 0.5270 1.0066 0.136 Uiso 1 1 calc R
H28B H 0.2539 0.3990 1.0723 0.136 Uiso 1 1 calc R
H28C H 0.0887 0.4903 1.0860 0.136 Uiso 1 1 calc R
O1 O 0.0617(2) -0.24367(16) 0.13450(11) 0.0584(4) Uani 1 1 d D
H1 H -0.038(3) -0.268(3) 0.124(2) 0.073(9) Uiso 1 1 d D
O24 O 0.2609(2) -0.12070(17) 0.99682(12) 0.0631(4) Uani 1 1 d D
H24 H 0.211(5) -0.168(3) 1.039(2) 0.110(13) Uiso 1 1 d D
C2B C 0.5580(3) 0.76475(18) 0.83790(13) 0.0450(4) Uani 1 1 d .
H2B H 0.5262 0.8410 0.7965 0.054 Uiso 1 1 calc R
C3B C 0.7325(3) 0.7146(2) 0.80413(14) 0.0480(4) Uani 1 1 d .
H3BA H 0.7655 0.6387 0.8443 0.058 Uiso 1 1 calc R
H3BB H 0.8256 0.7784 0.8069 0.058 Uiso 1 1 calc R
C4B C 0.7187(3) 0.6819(2) 0.70463(14) 0.0489(4) Uani 1 1 d .
H4BA H 0.8337 0.6473 0.6842 0.059 Uiso 1 1 calc R
H4BB H 0.6972 0.7602 0.6646 0.059 Uiso 1 1 calc R
C5B C 0.5723(2) 0.58685(16) 0.68987(12) 0.0368(4) Uani 1 1 d .
C6B C 0.5460(2) 0.58948(16) 0.58412(12) 0.0367(4) Uani 1 1 d .
H6B H 0.5316 0.6799 0.5609 0.044 Uiso 1 1 calc R
C7B C 0.7092(3) 0.5418(2) 0.53160(15) 0.0502(5) Uani 1 1 d .
H7BA H 0.8112 0.5957 0.5411 0.060 Uiso 1 1 calc R
H7BB H 0.7372 0.4555 0.5580 0.060 Uiso 1 1 calc R
C8B C 0.6846(3) 0.5408(2) 0.42738(13) 0.0466(4) Uani 1 1 d .
H8BA H 0.6746 0.6282 0.3988 0.056 Uiso 1 1 calc R
H8BB H 0.7895 0.5019 0.3988 0.056 Uiso 1 1 calc R
C9B C 0.5204(2) 0.46825(16) 0.40864(12) 0.0376(4) Uani 1 1 d .
C10B C 0.4593(3) 0.48488(17) 0.30707(13) 0.0420(4) Uani 1 1 d .
H10B H 0.4646 0.5771 0.2878 0.050 Uiso 1 1 calc R
C11B C 0.2599(3) 0.4515(2) 0.31672(14) 0.0482(4) Uani 1 1 d .
H11C H 0.2418 0.3627 0.3060 0.058 Uiso 1 1 calc R
H11D H 0.1922 0.5054 0.2713 0.058 Uiso 1 1 calc R
C12B C 0.1986(3) 0.4745(2) 0.41706(14) 0.0510(5) Uani 1 1 d .
H12C H 0.0993 0.5352 0.4169 0.061 Uiso 1 1 calc R
H12D H 0.1610 0.3951 0.4528 0.061 Uiso 1 1 calc R
C13B C 0.3621(2) 0.52766(16) 0.45752(12) 0.0369(4) Uani 1 1 d .
H13B H 0.3646 0.6187 0.4343 0.044 Uiso 1 1 calc R
C14B C 0.3745(2) 0.52369(17) 0.56194(12) 0.0376(4) Uani 1 1 d .
H14B H 0.3787 0.4341 0.5887 0.045 Uiso 1 1 calc R
C15B C 0.2142(3) 0.5880(2) 0.60465(14) 0.0478(4) Uani 1 1 d .
H15C H 0.1828 0.6632 0.5634 0.057 Uiso 1 1 calc R
H15D H 0.1124 0.5299 0.6087 0.057 Uiso 1 1 calc R
C16B C 0.2451(3) 0.6266(2) 0.69870(14) 0.0469(4) Uani 1 1 d .
H16B H 0.1452 0.6530 0.7334 0.056 Uiso 1 1 calc R
C17B C 0.4009(2) 0.62693(16) 0.73789(12) 0.0389(4) Uani 1 1 d .
C18B C 0.4155(3) 0.66631(19) 0.83430(13) 0.0458(4) Uani 1 1 d .
H18C H 0.4433 0.5919 0.8772 0.055 Uiso 1 1 calc R
H18D H 0.3005 0.7006 0.8550 0.055 Uiso 1 1 calc R
C19B C 0.6246(3) 0.45606(19) 0.73328(14) 0.0529(5) Uani 1 1 d .
H19D H 0.5386 0.3942 0.7177 0.079 Uiso 1 1 calc R
H19E H 0.6262 0.4564 0.8005 0.079 Uiso 1 1 calc R
H19F H 0.7423 0.4341 0.7093 0.079 Uiso 1 1 calc R
C20B C 0.5406(3) 0.32788(19) 0.44058(15) 0.0551(5) Uani 1 1 d .
H20D H 0.5602 0.3174 0.5070 0.083 Uiso 1 1 calc R
H20E H 0.6416 0.2933 0.4071 0.083 Uiso 1 1 calc R
H20F H 0.4329 0.2834 0.4279 0.083 Uiso 1 1 calc R
C21B C 0.5727(3) 0.42370(19) 0.23681(14) 0.0492(5) Uani 1 1 d .
C22B C 0.7117(3) 0.5088(2) 0.18668(13) 0.0491(4) Uani 1 1 d .
H22C H 0.7556 0.5672 0.2293 0.059 Uiso 1 1 calc R
H22D H 0.8128 0.4575 0.1666 0.059 Uiso 1 1 calc R
C23B C 0.6362(3) 0.5832(2) 0.10329(14) 0.0562(5) Uani 1 1 d .
H23C H 0.6094 0.5261 0.0561 0.067 Uiso 1 1 calc R
H23D H 0.5250 0.6248 0.1217 0.067 Uiso 1 1 calc R
C25B C 0.5530(4) 0.3045(2) 0.21908(18) 0.0667(7) Uani 1 1 d .
H25B H 0.4591 0.2596 0.2522 0.080 Uiso 1 1 calc R
C26B C 0.6612(5) 0.2333(3) 0.1533(2) 0.0865(9) Uani 1 1 d .
H26C H 0.7263 0.2940 0.1089 0.104 Uiso 1 1 calc R
H26D H 0.7494 0.1816 0.1884 0.104 Uiso 1 1 calc R
C27B C 0.5558(6) 0.1508(4) 0.1012(3) 0.1148(15) Uani 1 1 d .
H27C H 0.4640 0.2023 0.0687 0.138 Uiso 1 1 calc R
H27D H 0.4946 0.0883 0.1458 0.138 Uiso 1 1 calc R
C28B C 0.6582(5) 0.0824(4) 0.0321(2) 0.0924(10) Uani 1 1 d .
H28D H 0.6394 -0.0081 0.0457 0.139 Uiso 1 1 calc R
H28E H 0.7842 0.1010 0.0352 0.139 Uiso 1 1 calc R
H28F H 0.6183 0.1094 -0.0300 0.139 Uiso 1 1 calc R
O1B O 0.5770(2) 0.79999(15) 0.92935(10) 0.0529(4) Uani 1 1 d D
H1B H 0.484(3) 0.831(3) 0.9492(19) 0.065(8) Uiso 1 1 d D
O24B O 0.7603(2) 0.67488(17) 0.06578(11) 0.0637(4) Uani 1 1 d D
H24B H 0.718(4) 0.718(3) 0.0198(17) 0.077(9) Uiso 1 1 d D

loop_
_atom_site_aniso_label
_atom_site_aniso_U_11
_atom_site_aniso_U_22
_atom_site_aniso_U_33
_atom_site_aniso_U_23
_atom_site_aniso_U_13
_atom_site_aniso_U_12
C2 0.0514(12) 0.0450(10) 0.0535(11) -0.0039(8) -0.0065(9) -0.0005(8)
C3 0.0413(12) 0.0615(13) 0.0688(14) -0.0145(10) -0.0060(9) 0.0099(9)
C4 0.0376(11) 0.0713(14) 0.0694(14) -0.0183(11) -0.0127(9) 0.0128(10)
C5 0.0332(10) 0.0396(9) 0.0588(11) -0.0032(8) -0.0025(8) -0.0021(7)
C6 0.0299(9) 0.0378(8) 0.0594(11) -0.0033(7) -0.0074(7) 0.0011(7)
C7 0.0280(10) 0.0799(15) 0.0764(14) -0.0241(12) -0.0051(9) 0.0000(9)
C8 0.0347(10) 0.0669(13) 0.0702(13) -0.0197(10) -0.0141(9) 0.0085(9)
C9 0.0351(10) 0.0370(9) 0.0564(11) -0.0025(7) -0.0055(8) -0.0010(7)
C10 0.0428(10) 0.0348(9) 0.0586(11) 0.0028(8) -0.0073(8) 0.0034(7)
C11 0.0434(11) 0.0578(12) 0.0565(12) 0.0006(9) -0.0027(9) 0.0060(9)
C12 0.0416(12) 0.0740(15) 0.0565(12) -0.0008(10) -0.0031(9) 0.0138(10)
C13 0.0310(9) 0.0380(9) 0.0547(10) 0.0060(7) -0.0052(7) 0.0016(7)
C14 0.0306(9) 0.0378(8) 0.0545(10) 0.0046(7) -0.0043(7) 0.0016(7)
C15 0.0296(10) 0.0615(12) 0.0599(12) 0.0034(9) -0.0065(8) 0.0017(8)
C16 0.0337(10) 0.0615(12) 0.0596(12) 0.0011(9) -0.0129(8) -0.0003(9)
C17 0.0357(10) 0.0397(9) 0.0558(11) 0.0052(8) -0.0066(8) 0.0011(7)
C18 0.0438(11) 0.0540(11) 0.0554(11) -0.0002(9) -0.0079(9) 0.0018(9)
C19 0.0716(16) 0.0538(12) 0.0730(15) -0.0046(11) 0.0122(12) -0.0238(11)
C20 0.0775(17) 0.0437(11) 0.0675(14) 0.0004(10) 0.0011(12) -0.0179(11)
C21 0.0511(12) 0.0477(10) 0.0530(11) -0.0031(8) -0.0085(9) 0.0034(9)
C22 0.0481(12) 0.0532(11) 0.0521(11) -0.0055(9) -0.0083(8) 0.0075(9)
C23 0.0519(13) 0.0658(13) 0.0569(12) 0.0011(10) -0.0018(9) 0.0202(10)
C25 0.0700(16) 0.0509(12) 0.0771(15) -0.0106(11) -0.0171(12) 0.0072(11)
C26 0.087(2) 0.0668(15) 0.0885(19) -0.0267(14) -0.0162(15) -0.0017(14)
C27 0.079(2) 0.145(3) 0.127(3) -0.083(3) 0.010(2) -0.017(2)
C28 0.082(2) 0.103(2) 0.094(2) -0.0426(18) 0.0073(16) -0.0140(18)
O1 0.0547(10) 0.0616(9) 0.0602(9) -0.0123(7) -0.0010(7) -0.0071(7)
O24 0.0574(10) 0.0721(10) 0.0558(9) 0.0100(7) 0.0009(7) 0.0212(8)
C2B 0.0533(12) 0.0407(9) 0.0416(9) -0.0062(7) -0.0060(8) 0.0056(8)
C3B 0.0442(11) 0.0505(10) 0.0506(10) -0.0103(8) -0.0050(8) -0.0050(8)
C4B 0.0377(10) 0.0621(12) 0.0486(10) -0.0143(8) 0.0006(8) -0.0080(9)
C5B 0.0325(9) 0.0357(8) 0.0425(9) -0.0052(6) -0.0036(7) 0.0037(7)
C6B 0.0306(9) 0.0375(8) 0.0417(9) -0.0028(7) -0.0021(7) 0.0017(7)
C7B 0.0292(10) 0.0724(13) 0.0517(11) -0.0182(9) -0.0046(7) 0.0033(9)
C8B 0.0320(10) 0.0618(12) 0.0473(10) -0.0136(8) 0.0006(7) -0.0007(8)
C9B 0.0365(10) 0.0363(8) 0.0402(9) -0.0037(6) -0.0032(7) 0.0015(7)
C10B 0.0456(11) 0.0362(9) 0.0442(9) -0.0016(7) -0.0057(7) -0.0044(7)
C11B 0.0450(11) 0.0513(11) 0.0491(10) -0.0057(8) -0.0087(8) -0.0056(8)
C12B 0.0369(11) 0.0664(13) 0.0500(10) -0.0041(9) -0.0071(8) -0.0100(9)
C13B 0.0303(9) 0.0381(8) 0.0418(9) -0.0002(7) -0.0036(7) -0.0008(7)
C14B 0.0316(9) 0.0389(8) 0.0420(9) -0.0016(7) -0.0032(6) -0.0001(7)
C15B 0.0315(10) 0.0626(12) 0.0497(11) -0.0082(9) -0.0015(8) 0.0028(8)
C16B 0.0318(10) 0.0587(11) 0.0503(10) -0.0078(8) 0.0022(7) 0.0038(8)
C17B 0.0377(9) 0.0355(8) 0.0427(9) -0.0011(7) 0.0015(7) 0.0017(7)
C18B 0.0432(11) 0.0499(10) 0.0446(10) -0.0063(8) -0.0008(8) 0.0028(8)
C19B 0.0654(14) 0.0457(10) 0.0483(10) -0.0058(8) -0.0142(9) 0.0203(9)
C20B 0.0729(15) 0.0390(10) 0.0528(11) -0.0014(8) -0.0051(10) 0.0147(9)
C21B 0.0591(13) 0.0476(10) 0.0413(9) -0.0069(8) 0.0001(8) -0.0056(9)
C22B 0.0504(12) 0.0528(11) 0.0442(10) -0.0056(8) -0.0020(8) -0.0039(9)
C23B 0.0543(13) 0.0692(14) 0.0443(10) 0.0015(9) -0.0064(9) -0.0146(10)
C25B 0.0847(19) 0.0546(13) 0.0618(13) -0.0164(10) 0.0130(12) -0.0117(12)
C26B 0.107(3) 0.0722(17) 0.0840(19) -0.0347(14) 0.0162(17) -0.0053(16)
C27B 0.092(3) 0.129(3) 0.138(3) -0.084(3) -0.010(2) 0.018(2)
C28B 0.092(2) 0.103(2) 0.091(2) -0.0500(19) -0.0135(17) 0.0137(19)
O1B 0.0582(10) 0.0563(8) 0.0468(7) -0.0152(6) -0.0105(6) 0.0113(7)
O24B 0.0594(10) 0.0773(11) 0.0514(8) 0.0149(7) -0.0135(7) -0.0181(8)

loop_
_atom_type_symbol
_atom_type_description
_atom_type_scat_dispersion_real
_atom_type_scat_dispersion_imag
_atom_type_scat_source
C C 0.0181 0.0091 'International Tables Vol C Tables 4.2.6.8 and 6.1.1.4'
H H 0.0000 0.0000 'International Tables Vol C Tables 4.2.6.8 and 6.1.1.4'
O O 0.0492 0.0322 'International Tables Vol C Tables 4.2.6.8 and 6.1.1.4'

loop_
_geom_angle_atom_site_label_1
_geom_angle_atom_site_label_2
_geom_angle_atom_site_label_3
_geom_angle
O1 C2 C3 108.01(18)
O1 C2 C18 112.76(18)
C3 C2 C18 109.60(17)
O1 C2 H2 108.8
C3 C2 H2 108.8
C18 C2 H2 108.8
C2 C3 C4 110.27(19)
C2 C3 H3A 109.6
C4 C3 H3A 109.6
C2 C3 H3B 109.6
C4 C3 H3B 109.6
H3A C3 H3B 108.1
C3 C4 C5 114.86(19)
C3 C4 H4A 108.6
C5 C4 H4A 108.6
C3 C4 H4B 108.6
C5 C4 H4B 108.6
H4A C4 H4B 107.5
C17 C5 C4 108.49(16)
C17 C5 C19 108.43(18)
C4 C5 C19 109.60(19)
C17 C5 C6 110.27(16)
C4 C5 C6 108.38(17)
C19 C5 C6 111.62(17)
C14 C6 C7 112.58(16)
C14 C6 C5 112.95(15)
C7 C6 C5 113.52(17)
C14 C6 H6 105.6
C7 C6 H6 105.6
C5 C6 H6 105.6
C8 C7 C6 114.40(18)
C8 C7 H7A 108.7
C6 C7 H7A 108.7
C8 C7 H7B 108.7
C6 C7 H7B 108.7
H7A C7 H7B 107.6
C9 C8 C7 111.16(19)
C9 C8 H8A 109.4
C7 C8 H8A 109.4
C9 C8 H8B 109.4
C7 C8 H8B 109.4
H8A C8 H8B 108.0
C8 C9 C13 107.51(16)
C8 C9 C20 110.87(19)
C13 C9 C20 112.15(17)
C8 C9 C10 115.46(17)
C13 C9 C10 100.43(15)
C20 C9 C10 110.02(17)
C21 C10 C11 118.01(18)
C21 C10 C9 116.33(17)
C11 C10 C9 103.67(16)
C21 C10 H10 106.0
C11 C10 H10 106.0
C9 C10 H10 106.0
C12 C11 C10 106.42(17)
C12 C11 H11A 110.4
C10 C11 H11A 110.4
C12 C11 H11B 110.4
C10 C11 H11B 110.4
H11A C11 H11B 108.6
C13 C12 C11 104.70(17)
C13 C12 H12A 110.8
C11 C12 H12A 110.8
C13 C12 H12B 110.8
C11 C12 H12B 110.8
H12A C12 H12B 108.9
C14 C13 C12 119.92(16)
C14 C13 C9 114.95(15)
C12 C13 C9 104.18(17)
C14 C13 H13 105.5
C12 C13 H13 105.5
C9 C13 H13 105.5
C13 C14 C15 111.43(16)
C13 C14 C6 109.73(15)
C15 C14 C6 109.55(16)
C13 C14 H14 108.7
C15 C14 H14 108.7
C6 C14 H14 108.7
C16 C15 C14 113.45(17)
C16 C15 H15A 108.9
C14 C15 H15A 108.9
C16 C15 H15B 108.9
C14 C15 H15B 108.9
H15A C15 H15B 107.7
C17 C16 C15 125.87(18)
C17 C16 H16 117.1
C15 C16 H16 117.1
C16 C17 C18 121.40(18)
C16 C17 C5 121.69(19)
C18 C17 C5 116.90(17)
C17 C18 C2 112.16(17)
C17 C18 H18A 109.2
C2 C18 H18A 109.2
C17 C18 H18B 109.2
C2 C18 H18B 109.2
H18A C18 H18B 107.9
C5 C19 H19A 109.5
C5 C19 H19B 109.5
H19A C19 H19B 109.5
C5 C19 H19C 109.5
H19A C19 H19C 109.5
H19B C19 H19C 109.5
C9 C20 H20A 109.5
C9 C20 H20B 109.5
H20A C20 H20B 109.5
C9 C20 H20C 109.5
H20A C20 H20C 109.5
H20B C20 H20C 109.5
C25 C21 C22 122.5(2)
C25 C21 C10 123.1(2)
C22 C21 C10 114.46(18)
C23 C22 C21 110.36(18)
C23 C22 H22A 109.6
C21 C22 H22A 109.6
C23 C22 H22B 109.6
C21 C22 H22B 109.6
H22A C22 H22B 108.1
O24 C23 C22 109.83(18)
O24 C23 H23A 109.7
C22 C23 H23A 109.7
O24 C23 H23B 109.7
C22 C23 H23B 109.7
H23A C23 H23B 108.2
C21 C25 C26 127.6(2)
C21 C25 H25 116.2
C26 C25 H25 116.2
C27 C26 C25 114.2(3)
C27 C26 H26A 108.7
C25 C26 H26A 108.7
C27 C26 H26B 108.7
C25 C26 H26B 108.7
H26A C26 H26B 107.6
C26 C27 C28 116.9(3)
C26 C27 H27A 108.1
C28 C27 H27A 108.1
C26 C27 H27B 108.1
C28 C27 H27B 108.1
H27A C27 H27B 107.3
C27 C28 H28A 109.5
C27 C28 H28B 109.5
H28A C28 H28B 109.5
C27 C28 H28C 109.5
H28A C28 H28C 109.5
H28B C28 H28C 109.5
C2 O1 H1 102(2)
C23 O24 H24 110(3)
O1B C2B C3B 108.54(16)
O1B C2B C18B 112.15(16)
C3B C2B C18B 109.69(16)
O1B C2B H2B 108.8
C3B C2B H2B 108.8
C18B C2B H2B 108.8
C2B C3B C4B 109.74(17)
C2B C3B H3BA 109.7
C4B C3B H3BA 109.7
C2B C3B H3BB 109.7
C4B C3B H3BB 109.7
H3BA C3B H3BB 108.2
C3B C4B C5B 115.02(16)
C3B C4B H4BA 108.5
C5B C4B H4BA 108.5
C3B C4B H4BB 108.5
C5B C4B H4BB 108.5
H4BA C4B H4BB 107.5
C17B C5B C19B 108.59(16)
C17B C5B C4B 108.83(15)
C19B C5B C4B 109.54(17)
C17B C5B C6B 109.52(14)
C19B C5B C6B 112.30(15)
C4B C5B C6B 107.99(15)
C7B C6B C14B 112.56(15)
C7B C6B C5B 112.66(15)
C14B C6B C5B 112.56(14)
C7B C6B H6B 106.1
C14B C6B H6B 106.1
C5B C6B H6B 106.1
C8B C7B C6B 113.54(16)
C8B C7B H7BA 108.9
C6B C7B H7BA 108.9
C8B C7B H7BB 108.9
C6B C7B H7BB 108.9
H7BA C7B H7BB 107.7
C9B C8B C7B 111.23(16)
C9B C8B H8BA 109.4
C7B C8B H8BA 109.4
C9B C8B H8BB 109.4
C7B C8B H8BB 109.4
H8BA C8B H8BB 108.0
C8B C9B C13B 107.79(14)
C8B C9B C20B 111.16(17)
C13B C9B C20B 112.05(15)
C8B C9B C10B 115.62(15)
C13B C9B C10B 99.87(14)
C20B C9B C10B 109.85(15)
C21B C10B C11B 118.37(16)
C21B C10B C9B 116.49(17)
C11B C10B C9B 103.48(15)
C21B C10B H10B 105.8
C11B C10B H10B 105.8
C9B C10B H10B 105.8
C10B C11B C12B 106.38(15)
C10B C11B H11C 110.5
C12B C11B H11C 110.5
C10B C11B H11D 110.5
C12B C11B H11D 110.5
H11C C11B H11D 108.6
C13B C12B C11B 104.09(16)
C13B C12B H12C 110.9
C11B C12B H12C 110.9
C13B C12B H12D 110.9
C11B C12B H12D 110.9
H12C C12B H12D 109.0
C14B C13B C12B 119.44(15)
C14B C13B C9B 114.36(14)
C12B C13B C9B 105.35(15)
C14B C13B H13B 105.5
C12B C13B H13B 105.5
C9B C13B H13B 105.5
C13B C14B C15B 110.87(15)
C13B C14B C6B 108.97(13)
C15B C14B C6B 110.10(15)
C13B C14B H14B 109.0
C15B C14B H14B 109.0
C6B C14B H14B 109.0
C16B C15B C14B 113.26(16)
C16B C15B H15C 108.9
C14B C15B H15C 108.9
C16B C15B H15D 108.9
C14B C15B H15D 108.9
H15C C15B H15D 107.7
C17B C16B C15B 125.47(18)
C17B C16B H16B 117.3
C15B C16B H16B 117.3
C16B C17B C18B 120.70(18)
C16B C17B C5B 122.75(17)
C18B C17B C5B 116.55(16)
C17B C18B C2B 111.59(16)
C17B C18B H18C 109.3
C2B C18B H18C 109.3
C17B C18B H18D 109.3
C2B C18B H18D 109.3
H18C C18B H18D 108.0
C5B C19B H19D 109.5
C5B C19B H19E 109.5
H19D C19B H19E 109.5
C5B C19B H19F 109.5
H19D C19B H19F 109.5
H19E C19B H19F 109.5
C9B C20B H20D 109.5
C9B C20B H20E 109.5
H20D C20B H20E 109.5
C9B C20B H20F 109.5
H20D C20B H20F 109.5
H20E C20B H20F 109.5
C25B C21B C10B 123.3(2)
C25B C21B C22B 122.2(2)
C10B C21B C22B 114.47(17)
C23B C22B C21B 110.81(18)
C23B C22B H22C 109.5
C21B C22B H22C 109.5
C23B C22B H22D 109.5
C21B C22B H22D 109.5
H22C C22B H22D 108.1
O24B C23B C22B 109.55(17)
O24B C23B H23C 109.8
C22B C23B H23C 109.8
O24B C23B H23D 109.8
C22B C23B H23D 109.8
H23C C23B H23D 108.2
C21B C25B C26B 127.7(2)
C21B C25B H25B 116.1
C26B C25B H25B 116.1
C27B C26B C25B 113.7(3)
C27B C26B H26C 108.8
C25B C26B H26C 108.8
C27B C26B H26D 108.8
C25B C26B H26D 108.8
H26C C26B H26D 107.7
C26B C27B C28B 115.2(3)
C26B C27B H27C 108.5
C28B C27B H27C 108.5
C26B C27B H27D 108.5
C28B C27B H27D 108.5
H27C C27B H27D 107.5
C27B C28B H28D 109.5
C27B C28B H28E 109.5
H28D C28B H28E 109.5
C27B C28B H28F 109.5
H28D C28B H28F 109.5
H28E C28B H28F 109.5
C2B O1B H1B 111(2)
C23B O24B H24B 110(2)

loop_
_geom_bond_atom_site_label_1
_geom_bond_atom_site_label_2
_geom_bond_distance
C2 O1 1.425(3)
C2 C3 1.506(3)
C2 C18 1.514(3)
C2 H2 1.0000
C3 C4 1.518(3)
C3 H3A 0.9900
C3 H3B 0.9900
C4 C5 1.543(3)
C4 H4A 0.9900
C4 H4B 0.9900
C5 C17 1.526(3)
C5 C19 1.544(3)
C5 C6 1.549(3)
C6 C14 1.537(3)
C6 C7 1.541(3)
C6 H6 1.0000
C7 C8 1.530(3)
C7 H7A 0.9900
C7 H7B 0.9900
C8 C9 1.522(3)
C8 H8A 0.9900
C8 H8B 0.9900
C9 C13 1.532(2)
C9 C20 1.533(3)
C9 C10 1.554(3)
C10 C21 1.521(3)
C10 C11 1.549(3)
C10 H10 1.0000
C11 C12 1.540(3)
C11 H11A 0.9900
C11 H11B 0.9900
C12 C13 1.528(3)
C12 H12A 0.9900
C12 H12B 0.9900
C13 C14 1.517(3)
C13 H13 1.0000
C14 C15 1.531(3)
C14 H14 1.0000
C15 C16 1.496(3)
C15 H15A 0.9900
C15 H15B 0.9900
C16 C17 1.332(3)
C16 H16 0.9500
C17 C18 1.509(3)
C18 H18A 0.9900
C18 H18B 0.9900
C19 H19A 0.9800
C19 H19B 0.9800
C19 H19C 0.9800
C20 H20A 0.9800
C20 H20B 0.9800
C20 H20C 0.9800
C21 C25 1.335(3)
C21 C22 1.513(3)
C22 C23 1.509(3)
C22 H22A 0.9900
C22 H22B 0.9900
C23 O24 1.425(3)
C23 H23A 0.9900
C23 H23B 0.9900
C25 C26 1.503(4)
C25 H25 0.9500
C26 C27 1.465(5)
C26 H26A 0.9900
C26 H26B 0.9900
C27 C28 1.494(5)
C27 H27A 0.9900
C27 H27B 0.9900
C28 H28A 0.9800
C28 H28B 0.9800
C28 H28C 0.9800
O1 H1 0.824(18)
O24 H24 0.835(19)
C2B O1B 1.431(2)
C2B C3B 1.505(3)
C2B C18B 1.520(3)
C2B H2B 1.0000
C3B C4B 1.530(3)
C3B H3BA 0.9900
C3B H3BB 0.9900
C4B C5B 1.546(3)
C4B H4BA 0.9900
C4B H4BB 0.9900
C5B C17B 1.529(3)
C5B C19B 1.535(3)
C5B C6B 1.557(2)
C6B C7B 1.538(3)
C6B C14B 1.542(2)
C6B H6B 1.0000
C7B C8B 1.537(3)
C7B H7BA 0.9900
C7B H7BB 0.9900
C8B C9B 1.518(3)
C8B H8BA 0.9900
C8B H8BB 0.9900
C9B C13B 1.535(3)
C9B C20B 1.537(3)
C9B C10B 1.560(2)
C10B C21B 1.505(3)
C10B C11B 1.553(3)
C10B H10B 1.0000
C11B C12B 1.557(3)
C11B H11C 0.9900
C11B H11D 0.9900
C12B C13B 1.528(2)
C12B H12C 0.9900
C12B H12D 0.9900
C13B C14B 1.523(2)
C13B H13B 1.0000
C14B C15B 1.532(3)
C14B H14B 1.0000
C15B C16B 1.495(3)
C15B H15C 0.9900
C15B H15D 0.9900
C16B C17B 1.330(3)
C16B H16B 0.9500
C17B C18B 1.512(3)
C18B H18C 0.9900
C18B H18D 0.9900
C19B H19D 0.9800
C19B H19E 0.9800
C19B H19F 0.9800
C20B H20D 0.9800
C20B H20E 0.9800
C20B H20F 0.9800
C21B C25B 1.336(3)
C21B C22B 1.515(3)
C22B C23B 1.515(3)
C22B H22C 0.9900
C22B H22D 0.9900
C23B O24B 1.419(3)
C23B H23C 0.9900
C23B H23D 0.9900
C25B C26B 1.496(4)
C25B H25B 0.9500
C26B C27B 1.476(5)
C26B H26C 0.9900
C26B H26D 0.9900
C27B C28B 1.491(5)
C27B H27C 0.9900
C27B H27D 0.9900
C28B H28D 0.9800
C28B H28E 0.9800
C28B H28F 0.9800
O1B H1B 0.828(17)
O24B H24B 0.849(18)

loop_
_geom_hbond_atom_site_label_D
_geom_hbond_atom_site_label_H
_geom_hbond_atom_site_label_A
_geom_hbond_distance_DH
_geom_hbond_distance_HA
_geom_hbond_distance_DA
_geom_hbond_angle_DHA
_geom_hbond_site_symmetry_A
O1 H1 O24B 0.824(18) 1.910(19) 2.711(2) 164(3) 1_445
O24 H24 O1 0.835(19) 1.88(2) 2.703(2) 166(4) 1_556
O1B H1B O24 0.828(17) 1.890(18) 2.713(2) 173(3) 1_565
O24B H24B O1B 0.849(18) 1.875(19) 2.709(2) 167(3) 1_554
